data_1541885
loop_
_publ_author_name
'Liu, Liu'
'Ruiz, David A.'
'Dahcheh, Fatme'
'Bertrand, Guy'
'Suter, Riccardo'
'Tondreau, Aaron M.'
'Gr\"utzmacher, Hansj\"org'

_publ_section_title
;
 Isolation of Au-, Co-\h1PCO and Cu-\h2PCO complexes, conversion of an
 Ir--\h1PCO complex into a dimetalladiphosphene, and an interaction-free
 PCO anion
;
_journal_issue 3
_journal_name_full 'Chem. Sci.'
_journal_page_first 2335
_journal_paper_doi 10.1039/C5SC04504E
_journal_volume 7
_journal_year 2016
_chemical_formula_sum 'C23 H35 Au N O P'
_chemical_formula_weight 569.45
_space_group_IT_number 14
_symmetry_cell_setting monoclinic
_symmetry_space_group_name_Hall '-P 2yn'
_symmetry_space_group_name_H-M 'P 1 21/n 1'
_atom_sites_solution_hydrogens geom
_atom_sites_solution_primary direct
_atom_sites_solution_secondary difmap
_audit_creation_method SHELXL-97
_audit_update_record
;
2015-05-31 deposited with the CCDC.
2016-01-04 downloaded from the CCDC.
;
_cell_angle_alpha 90.00
_cell_angle_beta 91.195(2)
_cell_angle_gamma 90.00
_cell_formula_units_Z 4
_cell_length_a 9.3038(5)
_cell_length_b 14.9607(8)
_cell_length_c 16.6489(9)
_cell_measurement_reflns_used 9997
_cell_measurement_temperature 100(2)
_cell_measurement_theta_max 25.37
_cell_measurement_theta_min 2.49
_cell_volume 2316.9(2)
_computing_cell_refinement 'Bruker SAINT'
_computing_data_collection 'Bruker APEX2'
_computing_data_reduction 'Bruker SAINT'
_computing_molecular_graphics 'Bruker SHELXTL'
_computing_publication_material 'Bruker SHELXTL'
_computing_structure_refinement 'SHELXL-97 (Sheldrick, 2008)'
_computing_structure_solution 'SHELXS-97 (Sheldrick, 2008)'
_diffrn_ambient_temperature 100(2)
_diffrn_measured_fraction_theta_full 0.999
_diffrn_measured_fraction_theta_max 0.999
_diffrn_measurement_device_type 'Bruker APEX-II CCD'
_diffrn_measurement_method '\f and \w scans'
_diffrn_radiation_monochromator graphite
_diffrn_radiation_source 'fine-focus sealed tube'
_diffrn_radiation_type MoK\a
_diffrn_radiation_wavelength 0.71073
_diffrn_reflns_av_R_equivalents 0.0423
_diffrn_reflns_av_sigmaI/netI 0.0244
_diffrn_reflns_limit_h_max 11
_diffrn_reflns_limit_h_min -11
_diffrn_reflns_limit_k_max 17
_diffrn_reflns_limit_k_min -18
_diffrn_reflns_limit_l_max 20
_diffrn_reflns_limit_l_min -20
_diffrn_reflns_number 36947
_diffrn_reflns_theta_full 25.40
_diffrn_reflns_theta_max 25.40
_diffrn_reflns_theta_min 1.83
_exptl_absorpt_coefficient_mu 6.431
_exptl_absorpt_correction_T_max 0.0916
_exptl_absorpt_correction_T_min 0.0659
_exptl_absorpt_correction_type multi-scan
_exptl_absorpt_process_details sadabs
_exptl_crystal_colour colourless
_exptl_crystal_density_diffrn 1.633
_exptl_crystal_density_method 'not measured'
_exptl_crystal_description block
_exptl_crystal_F_000 1128
_exptl_crystal_size_max 0.1
_exptl_crystal_size_mid 0.09
_exptl_crystal_size_min 0.07
_refine_diff_density_max 1.324
_refine_diff_density_min -0.574
_refine_diff_density_rms 0.090
_refine_ls_extinction_method none
_refine_ls_goodness_of_fit_ref 1.023
_refine_ls_hydrogen_treatment constr
_refine_ls_matrix_type full
_refine_ls_number_parameters 252
_refine_ls_number_reflns 4255
_refine_ls_number_restraints 0
_refine_ls_restrained_S_all 1.023
_refine_ls_R_factor_all 0.0281
_refine_ls_R_factor_gt 0.0203
_refine_ls_shift/su_max 0.001
_refine_ls_shift/su_mean 0.000
_refine_ls_structure_factor_coef Fsqd
_refine_ls_weighting_details 'calc w=1/[\s^2^(Fo^2^)+(0.0149P)^2^+3.1038P] where P=(Fo^2^+2Fc^2^)/3'
_refine_ls_weighting_scheme calc
_refine_ls_wR_factor_gt 0.0400
_refine_ls_wR_factor_ref 0.0426
_reflns_number_gt 3640
_reflns_number_total 4255
_reflns_threshold_expression >2sigma(I)
_cod_data_source_file c5sc04504e2.cif
_cod_data_source_block compound3a
_cod_depositor_comments
;
The following automatic conversions were performed:

'_symmetry_cell_setting' value 'Monoclinic' changed to 'monoclinic'
according to
/usr/data/users/saulius/crontab/automatic-downloads/rss-feeds/RSC/lib/dictionaries/cif_core.dic
dictionary named 'cif_core.dic' version 2.4.2 from 2011-04-26.

Automatic conversion script
Id: cif_fix_values 4268 2015-11-12 08:31:59Z antanas 

 Adding full bibliography for 1541885--1541894.cif.

2017-03-19
Z value and formula fixed to values more according to usual
chemical conventions.                 miguel
;
_cod_original_formula_sum 'C46 H70 Au2 N2 O2 P2'
_cod_original_formula_weight 1138.91
_cod_original_formula_units_Z 2
_cod_original_sg_symbol_H-M P2(1)/n
_cod_database_code 1541885

loop_
_symmetry_equiv_pos_as_xyz
'x, y, z'
'-x+1/2, y+1/2, -z+1/2'
'-x, -y, -z'
'x-1/2, -y-1/2, z-1/2'

loop_
_atom_site_label
_atom_site_type_symbol
_atom_site_fract_x
_atom_site_fract_y
_atom_site_fract_z
_atom_site_U_iso_or_equiv
_atom_site_adp_type
_atom_site_occupancy
_atom_site_symmetry_multiplicity
_atom_site_calc_flag
_atom_site_refinement_flags
Au01 Au 0.567150(14) 0.388830(8) 0.649241(8) 0.02077(5) Uani 1 1 d .
P002 P 0.43440(11) 0.49612(7) 0.71979(6) 0.0323(2) Uani 1 1 d .
O003 O 0.5464(3) 0.42049(18) 0.86269(16) 0.0371(6) Uani 1 1 d .
N004 N 0.6470(3) 0.22743(17) 0.55505(15) 0.0180(6) Uani 1 1 d .
C005 C 0.6886(3) 0.3032(2) 0.58497(18) 0.0176(7) Uani 1 1 d .
C006 C 0.8868(3) 0.2422(2) 0.5118(2) 0.0206(7) Uani 1 1 d .
H00A H 0.9015 0.2660 0.4571 0.025 Uiso 1 1 calc R
H00B H 0.9768 0.2130 0.5307 0.025 Uiso 1 1 calc R
C007 C 0.2413(4) 0.1061(2) 0.5691(2) 0.0261(8) Uani 1 1 d .
H007 H 0.1529 0.0743 0.5697 0.031 Uiso 1 1 calc R
C008 C 0.9244(3) 0.3099(2) 0.6518(2) 0.0223(8) Uani 1 1 d .
H00C H 0.8784 0.3512 0.6900 0.027 Uiso 1 1 calc R
H00D H 0.9098 0.2483 0.6720 0.027 Uiso 1 1 calc R
C009 C 0.7994(3) 0.0923(2) 0.5567(2) 0.0197(7) Uani 1 1 d .
H00E H 0.8312 0.1085 0.6113 0.030 Uiso 1 1 calc R
H00F H 0.8768 0.0603 0.5298 0.030 Uiso 1 1 calc R
H00G H 0.7145 0.0537 0.5593 0.030 Uiso 1 1 calc R
C00A C 0.3382(4) 0.0964(2) 0.6313(2) 0.0251(8) Uani 1 1 d .
H00H H 0.3137 0.0605 0.6760 0.030 Uiso 1 1 calc R
C00B C 0.8464(3) 0.3187(2) 0.56943(19) 0.0190(7) Uani 1 1 d .
C00C C 0.4724(3) 0.1383(2) 0.6307(2) 0.0213(7) Uani 1 1 d .
C00D C 0.7626(3) 0.1747(2) 0.51080(19) 0.0202(7) Uani 1 1 d .
C00E C 0.7733(4) 0.4327(2) 0.4600(2) 0.0281(8) Uani 1 1 d .
H00I H 0.7827 0.3852 0.4199 0.042 Uiso 1 1 calc R
H00J H 0.8022 0.4899 0.4366 0.042 Uiso 1 1 calc R
H00K H 0.6731 0.4364 0.4766 0.042 Uiso 1 1 calc R
C00F C 0.5035(3) 0.1902(2) 0.56333(19) 0.0193(7) Uani 1 1 d .
C00G C 0.2712(3) 0.1617(2) 0.5052(2) 0.0245(8) Uani 1 1 d .
H00L H 0.2012 0.1696 0.4635 0.029 Uiso 1 1 calc R
C00H C 0.8695(4) 0.4118(2) 0.5328(2) 0.0238(8) Uani 1 1 d .
H00M H 0.8526 0.4573 0.5747 0.029 Uiso 1 1 calc R
H00N H 0.9711 0.4169 0.5169 0.029 Uiso 1 1 calc R
C00I C 0.4019(3) 0.2065(2) 0.50116(19) 0.0200(7) Uani 1 1 d .
C00J C 1.0852(3) 0.3290(2) 0.6526(2) 0.0282(8) Uani 1 1 d .
H00O H 1.1318 0.2909 0.6130 0.042 Uiso 1 1 calc R
H00P H 1.1260 0.3166 0.7062 0.042 Uiso 1 1 calc R
H00Q H 1.1012 0.3920 0.6391 0.042 Uiso 1 1 calc R
C00K C 0.5026(4) 0.4506(2) 0.8017(2) 0.0274(8) Uani 1 1 d .
C00L C 0.4222(4) 0.2766(2) 0.4368(2) 0.0245(8) Uani 1 1 d .
H00R H 0.5258 0.2944 0.4379 0.029 Uiso 1 1 calc R
C00M C 0.5690(4) 0.1310(2) 0.7054(2) 0.0286(8) Uani 1 1 d .
H00S H 0.6627 0.1605 0.6938 0.034 Uiso 1 1 calc R
C00N C 0.3842(4) 0.2435(3) 0.3518(2) 0.0320(9) Uani 1 1 d .
H00T H 0.4373 0.1884 0.3410 0.048 Uiso 1 1 calc R
H00U H 0.4103 0.2893 0.3126 0.048 Uiso 1 1 calc R
H00V H 0.2807 0.2317 0.3474 0.048 Uiso 1 1 calc R
C00O C 0.5997(4) 0.0339(3) 0.7301(3) 0.0411(10) Uani 1 1 d .
H00W H 0.5102 0.0054 0.7467 0.062 Uiso 1 1 calc R
H00X H 0.6696 0.0330 0.7749 0.062 Uiso 1 1 calc R
H00Y H 0.6387 0.0013 0.6844 0.062 Uiso 1 1 calc R
C00P C 0.7113(4) 0.1510(2) 0.4264(2) 0.0262(8) Uani 1 1 d .
H00Z H 0.6241 0.1144 0.4291 0.039 Uiso 1 1 calc R
H H 0.7865 0.1173 0.3993 0.039 Uiso 1 1 calc R
HA H 0.6901 0.2059 0.3963 0.039 Uiso 1 1 calc R
C00Q C 0.3329(4) 0.3594(2) 0.4572(2) 0.0301(9) Uani 1 1 d .
H00 H 0.2305 0.3440 0.4553 0.045 Uiso 1 1 calc R
HB H 0.3515 0.4068 0.4182 0.045 Uiso 1 1 calc R
HC H 0.3597 0.3803 0.5113 0.045 Uiso 1 1 calc R
C00R C 0.4992(4) 0.1815(3) 0.7745(2) 0.0367(10) Uani 1 1 d .
H0AA H 0.4867 0.2444 0.7596 0.055 Uiso 1 1 calc R
HD H 0.5609 0.1773 0.8228 0.055 Uiso 1 1 calc R
HE H 0.4052 0.1550 0.7854 0.055 Uiso 1 1 calc R

loop_
_atom_site_aniso_label
_atom_site_aniso_U_11
_atom_site_aniso_U_22
_atom_site_aniso_U_33
_atom_site_aniso_U_23
_atom_site_aniso_U_13
_atom_site_aniso_U_12
Au01 0.02087(7) 0.02148(7) 0.02005(7) -0.00223(6) 0.00293(5) 0.00102(6)
P002 0.0351(6) 0.0347(6) 0.0271(5) -0.0034(4) 0.0046(4) 0.0132(5)
O003 0.0386(16) 0.0436(16) 0.0288(15) 0.0020(13) -0.0055(13) -0.0012(13)
N004 0.0173(14) 0.0190(14) 0.0176(14) 0.0011(12) 0.0018(11) 0.0005(11)
C005 0.0210(17) 0.0191(17) 0.0125(16) 0.0043(13) -0.0015(13) 0.0005(14)
C006 0.0200(17) 0.0212(18) 0.0206(18) 0.0003(14) 0.0003(14) 0.0023(14)
C007 0.0175(17) 0.0225(18) 0.038(2) -0.0065(17) 0.0029(15) -0.0027(15)
C008 0.0227(18) 0.0211(18) 0.0231(18) 0.0010(14) -0.0014(15) -0.0016(14)
C009 0.0107(15) 0.0242(18) 0.0244(18) -0.0043(15) 0.0037(13) 0.0014(14)
C00A 0.0257(19) 0.0204(18) 0.029(2) 0.0011(15) 0.0057(16) -0.0013(15)
C00B 0.0202(17) 0.0173(17) 0.0196(17) -0.0006(14) 0.0023(14) 0.0007(14)
C00C 0.0205(18) 0.0182(17) 0.0253(18) 0.0000(14) 0.0008(14) 0.0006(13)
C00D 0.0180(17) 0.0219(17) 0.0209(17) -0.0017(14) 0.0028(14) 0.0029(14)
C00E 0.033(2) 0.0241(19) 0.028(2) 0.0065(16) 0.0058(16) -0.0001(16)
C00F 0.0198(17) 0.0160(17) 0.0221(18) -0.0045(14) 0.0036(14) -0.0007(13)
C00G 0.0193(17) 0.0264(19) 0.0276(19) -0.0057(16) -0.0027(15) 0.0032(15)
C00H 0.0227(18) 0.0229(18) 0.0261(19) 0.0017(15) 0.0062(15) -0.0039(14)
C00I 0.0214(18) 0.0177(17) 0.0209(18) -0.0046(14) 0.0006(14) 0.0031(14)
C00J 0.0247(19) 0.032(2) 0.0275(19) 0.0018(17) -0.0013(15) -0.0033(16)
C00K 0.0217(19) 0.027(2) 0.033(2) -0.0105(17) 0.0066(16) -0.0035(16)
C00L 0.0230(18) 0.0283(19) 0.0220(18) -0.0017(15) -0.0020(15) 0.0037(15)
C00M 0.0237(19) 0.034(2) 0.028(2) 0.0088(16) -0.0007(16) -0.0079(16)
C00N 0.034(2) 0.041(2) 0.0209(19) -0.0001(17) -0.0026(16) 0.0068(18)
C00O 0.035(2) 0.043(2) 0.046(3) 0.024(2) -0.0022(19) -0.0038(19)
C00P 0.0231(18) 0.0304(19) 0.0252(19) -0.0080(16) 0.0024(15) 0.0044(16)
C00Q 0.035(2) 0.029(2) 0.026(2) 0.0036(16) 0.0003(16) 0.0065(16)
C00R 0.038(2) 0.048(3) 0.023(2) 0.0054(18) 0.0007(17) -0.0133(19)

loop_
_atom_type_symbol
_atom_type_description
_atom_type_scat_dispersion_real
_atom_type_scat_dispersion_imag
_atom_type_scat_source
C C 0.0033 0.0016 'International Tables Vol C Tables 4.2.6.8 and 6.1.1.4'
H H 0.0000 0.0000 'International Tables Vol C Tables 4.2.6.8 and 6.1.1.4'
N N 0.0061 0.0033 'International Tables Vol C Tables 4.2.6.8 and 6.1.1.4'
O O 0.0106 0.0060 'International Tables Vol C Tables 4.2.6.8 and 6.1.1.4'
P P 0.1023 0.0942 'International Tables Vol C Tables 4.2.6.8 and 6.1.1.4'
Au Au -2.0133 8.8022 'International Tables Vol C Tables 4.2.6.8 and 6.1.1.4'

loop_
_geom_angle_atom_site_label_1
_geom_angle_atom_site_label_2
_geom_angle_atom_site_label_3
_geom_angle
C005 Au01 P002 176.17(9)
C00K P002 Au01 86.22(12)
C005 N004 C00F 124.5(3)
C005 N004 C00D 115.3(3)
C00F N004 C00D 120.2(2)
N004 C005 C00B 110.6(3)
N004 C005 Au01 126.2(2)
C00B C005 Au01 123.2(2)
C00D C006 C00B 107.6(3)
C00D C006 H00A 110.2
C00B C006 H00A 110.2
C00D C006 H00B 110.2
C00B C006 H00B 110.2
H00A C006 H00B 108.5
C00A C007 C00G 120.4(3)
C00A C007 H007 119.8
C00G C007 H007 119.8
C00J C008 C00B 115.8(3)
C00J C008 H00C 108.3
C00B C008 H00C 108.3
C00J C008 H00D 108.3
C00B C008 H00D 108.3
H00C C008 H00D 107.4
C00D C009 H00E 109.5
C00D C009 H00F 109.5
H00E C009 H00F 109.5
C00D C009 H00G 109.5
H00E C009 H00G 109.5
H00F C009 H00G 109.5
C007 C00A C00C 121.5(3)
C007 C00A H00H 119.3
C00C C00A H00H 119.3
C005 C00B C00H 110.5(3)
C005 C00B C006 104.0(3)
C00H C00B C006 112.8(3)
C005 C00B C008 105.9(3)
C00H C00B C008 111.2(3)
C006 C00B C008 111.9(3)
C00A C00C C00F 117.0(3)
C00A C00C C00M 118.3(3)
C00F C00C C00M 124.5(3)
C009 C00D C00P 110.3(3)
C009 C00D C006 112.0(3)
C00P C00D C006 112.8(3)
C009 C00D N004 109.6(3)
C00P C00D N004 110.8(3)
C006 C00D N004 101.1(2)
C00H C00E H00I 109.5
C00H C00E H00J 109.5
H00I C00E H00J 109.5
C00H C00E H00K 109.5
H00I C00E H00K 109.5
H00J C00E H00K 109.5
C00C C00F C00I 122.6(3)
C00C C00F N004 119.6(3)
C00I C00F N004 117.8(3)
C007 C00G C00I 121.1(3)
C007 C00G H00L 119.4
C00I C00G H00L 119.4
C00E C00H C00B 114.6(3)
C00E C00H H00M 108.6
C00B C00H H00M 108.6
C00E C00H H00N 108.6
C00B C00H H00N 108.6
H00M C00H H00N 107.6
C00G C00I C00F 117.0(3)
C00G C00I C00L 119.3(3)
C00F C00I C00L 123.3(3)
C008 C00J H00O 109.5
C008 C00J H00P 109.5
H00O C00J H00P 109.5
C008 C00J H00Q 109.5
H00O C00J H00Q 109.5
H00P C00J H00Q 109.5
O003 C00K P002 176.5(3)
C00I C00L C00N 113.6(3)
C00I C00L C00Q 109.0(3)
C00N C00L C00Q 110.5(3)
C00I C00L H00R 107.8
C00N C00L H00R 107.8
C00Q C00L H00R 107.8
C00C C00M C00R 109.0(3)
C00C C00M C00O 112.9(3)
C00R C00M C00O 110.2(3)
C00C C00M H00S 108.2
C00R C00M H00S 108.2
C00O C00M H00S 108.2
C00L C00N H00T 109.5
C00L C00N H00U 109.5
H00T C00N H00U 109.5
C00L C00N H00V 109.5
H00T C00N H00V 109.5
H00U C00N H00V 109.5
C00M C00O H00W 109.5
C00M C00O H00X 109.5
H00W C00O H00X 109.5
C00M C00O H00Y 109.5
H00W C00O H00Y 109.5
H00X C00O H00Y 109.5
C00D C00P H00Z 109.5
C00D C00P H 109.5
H00Z C00P H 109.5
C00D C00P HA 109.5
H00Z C00P HA 109.5
H C00P HA 109.5
C00L C00Q H00 109.5
C00L C00Q HB 109.5
H00 C00Q HB 109.5
C00L C00Q HC 109.5
H00 C00Q HC 109.5
HB C00Q HC 109.5
C00M C00R H0AA 109.5
C00M C00R HD 109.5
H0AA C00R HD 109.5
C00M C00R HE 109.5
H0AA C00R HE 109.5
HD C00R HE 109.5

loop_
_geom_bond_atom_site_label_1
_geom_bond_atom_site_label_2
_geom_bond_distance
Au01 C005 2.028(3)
Au01 P002 2.3541(9)
P002 C00K 1.640(4)
O003 C00K 1.176(4)
N004 C005 1.295(4)
N004 C00F 1.456(4)
N004 C00D 1.535(4)
C005 C00B 1.513(4)
C006 C00D 1.534(4)
C006 C00B 1.544(4)
C006 H00A 0.9900
C006 H00B 0.9900
C007 C00A 1.366(5)
C007 C00G 1.383(5)
C007 H007 0.9500
C008 C00J 1.523(4)
C008 C00B 1.545(4)
C008 H00C 0.9900
C008 H00D 0.9900
C009 C00D 1.487(4)
C009 H00E 0.9800
C009 H00F 0.9800
C009 H00G 0.9800
C00A C00C 1.397(5)
C00A H00H 0.9500
C00B C00H 1.537(4)
C00C C00F 1.399(5)
C00C C00M 1.524(5)
C00D C00P 1.517(4)
C00E C00H 1.525(5)
C00E H00I 0.9800
C00E H00J 0.9800
C00E H00K 0.9800
C00F C00I 1.408(4)
C00G C00I 1.391(5)
C00G H00L 0.9500
C00H H00M 0.9900
C00H H00N 0.9900
C00I C00L 1.514(5)
C00J H00O 0.9800
C00J H00P 0.9800
C00J H00Q 0.9800
C00L C00N 1.533(5)
C00L C00Q 1.534(5)
C00L H00R 1.0000
C00M C00R 1.532(5)
C00M C00O 1.534(5)
C00M H00S 1.0000
C00N H00T 0.9800
C00N H00U 0.9800
C00N H00V 0.9800
C00O H00W 0.9800
C00O H00X 0.9800
C00O H00Y 0.9800
C00P H00Z 0.9800
C00P H 0.9800
C00P HA 0.9800
C00Q H00 0.9800
C00Q HB 0.9800
C00Q HC 0.9800
C00R H0AA 0.9800
C00R HD 0.9800
C00R HE 0.9800
